data_7011997
loop_
_publ_author_name
'Vujovic, Dejana'
'Raubenheimer, Helgard G.'
'Nassimbeni, Luigi R.'

_publ_section_title
;
 New self-assembled one-dimensional nickel coordination polymers and
 hydrogen-bonded networks
;
_journal_issue 4
_journal_name_full 'Dalton Transactions'
_journal_page_first 631
_journal_paper_doi 10.1039/b206638f
_journal_year 2003
_chemical_formula_moiety Ni(NCS)2(C7H6N2)2
_chemical_formula_sum 'C16 H12 N6 Ni S2'
_chemical_formula_weight 411.15
_chemical_melting_point 'DSC onset temperature = 180.1oC'
_chemical_name_common none
_chemical_name_systematic
; 
catena-(bis(?2-2-aminobenzonitrile-N,N)-bis(thiocyanato-N)) nickel(II) 
;
_space_group_IT_number 15
_symmetry_cell_setting monoclinic
_symmetry_space_group_name_Hall '-C 2yc'
_symmetry_space_group_name_H-M 'C 1 2/c 1'
_atom_sites_solution_hydrogens geom
_atom_sites_solution_primary direct
_atom_sites_solution_secondary difmap
_audit_creation_method SHELXL-97
_cell_angle_alpha 90.00
_cell_angle_beta 113.440(2)
_cell_angle_gamma 90.00
_cell_formula_units_Z 4
_cell_length_a 22.1014(7)
_cell_length_b 7.5459(3)
_cell_length_c 11.1386(5)
_cell_measurement_reflns_used 1958
_cell_measurement_temperature 293(2)
_cell_measurement_theta_max 27.51
_cell_measurement_theta_min 2.88
_cell_volume 1704.34(12)
_computing_cell_refinement 'Collect (Nonius, 2000)'
_computing_data_collection 'Collect (Nonius, 2000)'
_computing_data_reduction 'Collect (Nonius, 2000)'
_computing_molecular_graphics 'XSEED, a graphical interface to SHELX (1999)'
_computing_publication_material 'SHELXL-97 (Sheldrick, 1997)'
_computing_structure_refinement 'SHELXL-97 (Sheldrick, 1997)'
_computing_structure_solution 'SHELXS-97 (Sheldrick, 1990)'
_diffrn_ambient_temperature 173(2)
_diffrn_measured_fraction_theta_full 0.991
_diffrn_measured_fraction_theta_max 0.991
_diffrn_measurement_device_type 'Nonius Kappa CCD'
_diffrn_measurement_method 'Combination of phi and omega'
_diffrn_radiation_monochromator graphite
_diffrn_radiation_source 'fine-focus sealed tube'
_diffrn_radiation_type MoK\a
_diffrn_radiation_wavelength 0.71070
_diffrn_reflns_av_R_equivalents 0.0311
_diffrn_reflns_av_sigmaI/netI 0.0605
_diffrn_reflns_limit_h_max 28
_diffrn_reflns_limit_h_min -28
_diffrn_reflns_limit_k_max 9
_diffrn_reflns_limit_k_min -9
_diffrn_reflns_limit_l_max 14
_diffrn_reflns_limit_l_min -14
_diffrn_reflns_number 3494
_diffrn_reflns_theta_full 27.51
_diffrn_reflns_theta_max 27.51
_diffrn_reflns_theta_min 2.88
_exptl_absorpt_coefficient_mu 1.395
_exptl_absorpt_correction_T_max 0.9335
_exptl_absorpt_correction_T_min 0.9335
_exptl_absorpt_correction_type none
_exptl_crystal_colour blue
_exptl_crystal_density_diffrn 1.602
_exptl_crystal_density_meas ?
_exptl_crystal_density_method .
_exptl_crystal_description 'rectangular plates'
_exptl_crystal_F_000 840
_exptl_crystal_size_max 0.10
_exptl_crystal_size_mid 0.05
_exptl_crystal_size_min 0.05
_refine_diff_density_max 0.363
_refine_diff_density_min -0.419
_refine_diff_density_rms 0.072
_refine_ls_extinction_coef none
_refine_ls_extinction_method none
_refine_ls_goodness_of_fit_ref 1.047
_refine_ls_hydrogen_treatment mixed
_refine_ls_matrix_type full
_refine_ls_number_parameters 123
_refine_ls_number_reflns 1958
_refine_ls_number_restraints 0
_refine_ls_restrained_S_all 1.047
_refine_ls_R_factor_all 0.0526
_refine_ls_R_factor_gt 0.0326
_refine_ls_shift/su_max 0.121
_refine_ls_shift/su_mean 0.006
_refine_ls_structure_factor_coef Fsqd
_refine_ls_weighting_details 'calc w=1/[\s^2^(Fo^2^)+(0.0252P)^2^+0.0000P] where P=(Fo^2^+2Fc^2^)/3'
_refine_ls_weighting_scheme calc
_refine_ls_wR_factor_gt 0.0652
_refine_ls_wR_factor_ref 0.0708
_reflns_number_gt 1516
_reflns_number_total 1958
_reflns_threshold_expression >2sigma(I)
_cod_data_source_file b206638f.txt
_cod_data_source_block COMPOUND_3
_cod_original_sg_symbol_H-M C2/c
_cod_database_code 7011997

loop_
_symmetry_equiv_pos_as_xyz
'x, y, z'
'-x, y, -z+1/2'
'x+1/2, y+1/2, z'
'-x+1/2, y+1/2, -z+1/2'
'-x, -y, -z'
'x, -y, z-1/2'
'-x+1/2, -y+1/2, -z'
'x+1/2, -y+1/2, z-1/2'

loop_
_atom_site_label
_atom_site_type_symbol
_atom_site_fract_x
_atom_site_fract_y
_atom_site_fract_z
_atom_site_U_iso_or_equiv
_atom_site_adp_type
_atom_site_occupancy
_atom_site_symmetry_multiplicity
_atom_site_calc_flag
_atom_site_refinement_flags
_atom_site_disorder_assembly
_atom_site_disorder_group
Ni1 Ni 0.0000 0.0000 0.0000 0.02045(14) Uani 1 2 d S . .
S1 S 0.09497(3) 0.44522(8) 0.33287(5) 0.03349(18) Uani 1 1 d . . .
N1 N 0.04675(8) 0.1827(3) 0.14016(16) 0.0256(4) Uani 1 1 d . . .
N7A N -0.06785(8) 0.2102(3) -0.10021(19) 0.0235(4) Uani 1 1 d . . .
N9A N -0.06259(8) 0.0697(2) -0.40668(15) 0.0268(4) Uani 1 1 d . . .
C1 C 0.06642(9) 0.2922(3) 0.21922(19) 0.0233(5) Uani 1 1 d . . .
C1A C -0.13462(9) 0.1731(3) -0.18484(18) 0.0219(5) Uani 1 1 d . . .
C2A C -0.15129(9) 0.1185(3) -0.31376(18) 0.0222(5) Uani 1 1 d . . .
C3A C -0.21692(9) 0.0867(3) -0.3966(2) 0.0279(5) Uani 1 1 d . . .
H3A H -0.2276 0.0518 -0.4827 0.033 Uiso 1 1 calc R . .
C4A C -0.26592(10) 0.1073(3) -0.3505(2) 0.0304(5) Uani 1 1 d . . .
H4A H -0.3098 0.0884 -0.4058 0.036 Uiso 1 1 calc R . .
C5A C -0.24948(10) 0.1560(3) -0.2222(2) 0.0320(5) Uani 1 1 d . . .
H5A H -0.2824 0.1673 -0.1907 0.038 Uiso 1 1 calc R . .
C6A C -0.18444(9) 0.1885(3) -0.1395(2) 0.0268(5) Uani 1 1 d . . .
H6A H -0.1741 0.2208 -0.0531 0.032 Uiso 1 1 calc R . .
C8A C -0.10107(10) 0.0935(3) -0.36405(19) 0.0229(5) Uani 1 1 d . . .
H7A H -0.0489(10) 0.273(3) -0.141(2) 0.028(6) Uiso 1 1 d . . .
H7B H -0.0674(9) 0.269(3) -0.039(2) 0.022(6) Uiso 1 1 d . . .

loop_
_atom_site_aniso_label
_atom_site_aniso_U_11
_atom_site_aniso_U_22
_atom_site_aniso_U_33
_atom_site_aniso_U_23
_atom_site_aniso_U_13
_atom_site_aniso_U_12
Ni1 0.0227(2) 0.0242(3) 0.0148(2) -0.00114(15) 0.00782(15) 0.00050(15)
S1 0.0413(4) 0.0323(4) 0.0241(3) -0.0062(2) 0.0101(3) -0.0112(3)
N1 0.0273(9) 0.0294(12) 0.0193(9) -0.0002(8) 0.0083(7) 0.0021(8)
N7A 0.0272(10) 0.0258(12) 0.0173(9) -0.0028(9) 0.0086(8) -0.0010(8)
N9A 0.0286(9) 0.0319(13) 0.0199(10) 0.0005(8) 0.0094(8) 0.0004(8)
C1 0.0235(11) 0.0271(14) 0.0200(10) 0.0037(9) 0.0093(8) -0.0001(9)
C1A 0.0238(11) 0.0197(13) 0.0198(10) 0.0031(8) 0.0061(8) 0.0042(8)
C2A 0.0260(11) 0.0221(13) 0.0200(10) 0.0028(9) 0.0108(8) 0.0032(9)
C3A 0.0325(12) 0.0274(15) 0.0200(11) -0.0013(9) 0.0065(9) 0.0008(10)
C4A 0.0228(11) 0.0299(15) 0.0338(12) 0.0002(10) 0.0062(9) -0.0018(10)
C5A 0.0312(12) 0.0358(16) 0.0346(12) 0.0033(10) 0.0189(10) 0.0036(10)
C6A 0.0324(12) 0.0290(15) 0.0213(10) 0.0008(9) 0.0129(9) 0.0059(9)
C8A 0.0279(11) 0.0212(14) 0.0157(10) -0.0002(9) 0.0044(8) -0.0006(9)

loop_
_atom_type_symbol
_atom_type_description
_atom_type_scat_dispersion_real
_atom_type_scat_dispersion_imag
_atom_type_scat_source
Ni Ni 0.3393 1.1124 'International Tables Vol C Tables 4.2.6.8 and 6.1.1.4'
C C 0.0033 0.0016 'International Tables Vol C Tables 4.2.6.8 and 6.1.1.4'
H H 0.0000 0.0000 'International Tables Vol C Tables 4.2.6.8 and 6.1.1.4'
N N 0.0061 0.0033 'International Tables Vol C Tables 4.2.6.8 and 6.1.1.4'
S S 0.1246 0.1234 'International Tables Vol C Tables 4.2.6.8 and 6.1.1.4'

loop_
_geom_angle_atom_site_label_1
_geom_angle_atom_site_label_2
_geom_angle_atom_site_label_3
_geom_angle
_geom_angle_site_symmetry_1
_geom_angle_site_symmetry_3
_geom_angle_publ_flag
N1 Ni1 N1 180.00(12) 5 . ?
N1 Ni1 N9A 88.65(6) 5 6_556 ?
N1 Ni1 N9A 91.35(6) . 6_556 ?
N1 Ni1 N9A 91.35(6) 5 2_554 ?
N1 Ni1 N9A 88.65(6) . 2_554 ?
N9A Ni1 N9A 180.00(6) 6_556 2_554 ?
N1 Ni1 N7A 93.72(7) 5 . ?
N1 Ni1 N7A 86.28(7) . . ?
N9A Ni1 N7A 88.93(7) 6_556 . ?
N9A Ni1 N7A 91.07(7) 2_554 . ?
N1 Ni1 N7A 86.28(7) 5 5 ?
N1 Ni1 N7A 93.72(7) . 5 ?
N9A Ni1 N7A 91.07(7) 6_556 5 ?
N9A Ni1 N7A 88.93(7) 2_554 5 ?
N7A Ni1 N7A 180.00(11) . 5 ?
C1 N1 Ni1 172.27(16) . . ?
C1A N7A Ni1 121.28(14) . . ?
C8A N9A Ni1 172.51(17) . 2_554 ?
N1 C1 S1 179.1(2) . . ?
C6A C1A C2A 118.45(17) . . ?
C6A C1A N7A 120.35(18) . . ?
C2A C1A N7A 121.19(17) . . ?
C1A C2A C3A 120.71(17) . . ?
C1A C2A C8A 120.65(17) . . ?
C3A C2A C8A 118.63(17) . . ?
C4A C3A C2A 119.86(19) . . ?
C5A C4A C3A 119.61(19) . . ?
C4A C5A C6A 120.84(19) . . ?
C5A C6A C1A 120.47(19) . . ?
N9A C8A C2A 177.8(2) . . ?

loop_
_geom_bond_atom_site_label_1
_geom_bond_atom_site_label_2
_geom_bond_distance
_geom_bond_site_symmetry_2
_geom_bond_publ_flag
Ni1 N1 2.0304(18) 5 ?
Ni1 N1 2.0304(18) . ?
Ni1 N9A 2.1011(17) 6_556 ?
Ni1 N9A 2.1012(17) 2_554 ?
Ni1 N7A 2.1631(18) . ?
Ni1 N7A 2.1631(18) 5 ?
S1 C1 1.643(2) . ?
N1 C1 1.159(3) . ?
N7A C1A 1.428(2) . ?
N9A C8A 1.141(2) . ?
N9A Ni1 2.1012(17) 2_554 ?
C1A C6A 1.386(3) . ?
C1A C2A 1.395(3) . ?
C2A C3A 1.396(3) . ?
C2A C8A 1.441(3) . ?
C3A C4A 1.379(3) . ?
C4A C5A 1.377(3) . ?
C5A C6A 1.386(3) . ?
